data_7055489
loop_
_publ_author_name
'Pitarch-Jarque, Javier'
'Belda, Raquel'
'Blasco, Salvador'
'Navarro, Pilar'
'Tejero, Roberto'
'Junquera-Hern\'andez, Jos\'e Miguel'
'P\'erez-Mond\'ejar, Vicente'
'Garc\'ia-Espa\~na, Enrique'

_publ_section_title
;
 A water molecule in the interior of a 1H-pyrazole Cu2+metallocage
;
_journal_issue 7
_journal_name_full 'New J. Chem.'
_journal_page_first 5670
_journal_paper_doi 10.1039/C5NJ03234B
_journal_volume 40
_journal_year 2016
_chemical_formula_moiety '2(C20 H34 Cu2 N8), 2(C40 H71 Cu4 N16 O2), 12(Cl O4), 9(H2 O)'
_chemical_formula_sum 'C120 H228 Cl12 Cu12 N48 O61'
_chemical_formula_weight 4507.37
_space_group_crystal_system orthorhombic
_space_group_IT_number 62
_space_group_name_Hall '-P 2ac 2n'
_space_group_name_H-M_alt 'P n m a'
_symmetry_space_group_name_Hall '-P 2ac 2n'
_symmetry_space_group_name_H-M 'P n m a'
_atom_sites_solution_hydrogens mixed
_audit_creation_date 2016-03-14
_audit_creation_method
;
Olex2 1.2
(compiled 2016.02.19 svn.r3266 for OlexSys, GUI svn.r5155)
;
_audit_update_record
;
2016-03-15 deposited with the CCDC.
2016-04-13 downloaded from the CCDC.
;
_cell_angle_alpha 90
_cell_angle_beta 90
_cell_angle_gamma 90
_cell_formula_units_Z 2
_cell_length_a 28.221(3)
_cell_length_b 24.265(10)
_cell_length_c 12.8478(9)
_cell_measurement_reflns_used 1702
_cell_measurement_temperature 120.00(10)
_cell_measurement_theta_max 22.4770
_cell_measurement_theta_min 3.1760
_cell_volume 8798(4)
_computing_cell_refinement 'CrysAlisPro 1.171.38.41 (Rigaku OD, 2015)'
_computing_data_collection 'CrysAlisPro 1.171.38.41 (Rigaku OD, 2015)'
_computing_data_reduction 'CrysAlisPro 1.171.38.41 (Rigaku OD, 2015)'
_computing_molecular_graphics 'Olex2 (Dolomanov et al., 2009)'
_computing_publication_material 'Olex2 (Dolomanov et al., 2009)'
_computing_structure_refinement 'ShelXL (Sheldrick, 2015)'
_computing_structure_solution 'ShelXL (Sheldrick, 2015)'
_diffrn_ambient_temperature 120.00(10)
_diffrn_detector 'CCD plate'
_diffrn_detector_area_resol_mean 16.0267
_diffrn_detector_type Sapphire3
_diffrn_measured_fraction_theta_full 0.995
_diffrn_measured_fraction_theta_max 0.995
_diffrn_measurement_device 'four-circle diffractometer'
_diffrn_measurement_device_type 'SuperNova, Single source at offset, Sapphire3'
_diffrn_radiation_monochromator mirror
_diffrn_radiation_probe x-ray
_diffrn_radiation_type 'Mo K\a'
_diffrn_radiation_wavelength 0.71073
_diffrn_reflns_av_R_equivalents 0.1184
_diffrn_reflns_av_unetI/netI 0.1579
_diffrn_reflns_Laue_measured_fraction_full 0.995
_diffrn_reflns_Laue_measured_fraction_max 0.995
_diffrn_reflns_limit_h_max 14
_diffrn_reflns_limit_h_min -33
_diffrn_reflns_limit_k_max 16
_diffrn_reflns_limit_k_min -28
_diffrn_reflns_limit_l_max 15
_diffrn_reflns_limit_l_min -9
_diffrn_reflns_number 24182
_diffrn_reflns_point_group_measured_fraction_full 0.995
_diffrn_reflns_point_group_measured_fraction_max 0.995
_diffrn_reflns_theta_full 25.000
_diffrn_reflns_theta_max 25.000
_diffrn_reflns_theta_min 2.887
_diffrn_source 'micro-focus sealed X-ray tube'
_diffrn_source_type 'SuperNova (Mo) X-ray Source'
_exptl_absorpt_coefficient_mu 1.699
_exptl_absorpt_correction_T_max 1.00000
_exptl_absorpt_correction_T_min 0.32091
_exptl_absorpt_correction_type multi-scan
_exptl_absorpt_process_details
;
CrysAlisPro 1.171.38.41 (Rigaku Oxford Diffraction, 2015)
Empirical absorption correction using spherical harmonics,
 implemented in SCALE3 ABSPACK scaling algorithm.
;
_exptl_crystal_colour red
_exptl_crystal_colour_primary red
_exptl_crystal_density_diffrn 1.701
_exptl_crystal_description block
_exptl_crystal_F_000 4648
_exptl_crystal_recrystallization_method 'Re-crystallisation from solvent'
_exptl_crystal_size_max 0.15
_exptl_crystal_size_mid 0.07
_exptl_crystal_size_min 0.06
_refine_diff_density_max 0.607
_refine_diff_density_min -0.644
_refine_diff_density_rms 0.098
_refine_ls_extinction_method none
_refine_ls_goodness_of_fit_ref 1.016
_refine_ls_hydrogen_treatment mixed
_refine_ls_matrix_type full
_refine_ls_number_parameters 643
_refine_ls_number_reflns 7911
_refine_ls_number_restraints 225
_refine_ls_restrained_S_all 1.038
_refine_ls_R_factor_all 0.2546
_refine_ls_R_factor_gt 0.0996
_refine_ls_shift/su_max 0.001
_refine_ls_shift/su_mean 0.000
_refine_ls_structure_factor_coef Fsqd
_refine_ls_weighting_details 'w=1/[\s^2^(Fo^2^)+(0.1428P)^2^+4.3115P] where P=(Fo^2^+2Fc^2^)/3'
_refine_ls_weighting_scheme calc
_refine_ls_wR_factor_gt 0.2376
_refine_ls_wR_factor_ref 0.3457
_reflns_Friedel_coverage 0.000
_reflns_number_gt 2642
_reflns_number_total 7911
_reflns_threshold_expression 'I > 2\s(I)'
_cod_data_source_file c5nj03234b2.cif
_cod_data_source_block Compound_2
_cod_depositor_comments 'Adding full bibliography for 7055486--7055490.cif.'
_cod_database_code 7055489
_shelx_space_group_comment
;
The symmetry employed for this shelxl refinement is uniquely defined
by the following loop, which should always be used as a source of
symmetry information in preference to the above space-group names.
They are only intended as comments.
;
_oxdiff_exptl_absorpt_empirical_full_min 0.618
_oxdiff_exptl_absorpt_empirical_full_max 2.439
_oxdiff_exptl_absorpt_empirical_details
;
Empirical correction (ABSPACK) includes:
- Absorption correction using spherical harmonics
- Frame scaling
;
_olex2_refinement_description
;
1. Fixed Uiso
 At 1.2 times of:
  All C(H) groups, All C(H,H) groups, All N(H) groups
 At 1.5 times of:
  All O(H,H) groups
2. Restrained distances
 C11-C10
 1.48 with sigma of 0.01
 C10-C9
 1.45 with sigma of 0.01
 C9-N4
 1.43 with sigma of 0.01
 H1D-O1
 0.85 with sigma of 0.01
 H1C-O1
 0.85 with sigma of 0.01
 H4C-O11_$1
 2.37 with sigma of 0.01
 C31_$1-N12_$1
 1.55 with sigma of 0.01
 H4D-H31A
 2.19 with sigma of 0.01
 H31A-H4C
 2.19 with sigma of 0.01
 H4C-H25A_$1
 2.18 with sigma of 0.01
 H3C-O23
 2.55 with sigma of 0.01
 H3C-H12
 2.19 with sigma of 0.01
 C32-C33
 1.45 with sigma of 0.01
 H19A-H4BB
 2.2 with sigma of 0.01
 O31-O34 \\sim O31-O33 \\sim O31-O36 \\sim O34-O33 \\sim O34-O36 \\sim O33-O36
 with sigma of 0.02
 Cl3-O34 \\sim Cl3-O31 \\sim Cl3-O33 \\sim Cl3-O36
 with sigma of 0.02
 Cl3-O35 \\sim Cl3-O32 \\sim Cl3-O37
 with sigma of 0.02
3. Rigid bond restraints
 C10, C11, C9
 with sigma for 1-2 distances of 0.01 and sigma for 1-3 distances of 0.01
 Cl2, O22
 with sigma for 1-2 distances of 0.01 and sigma for 1-3 distances of 0.01
 C24, C23
 with sigma for 1-2 distances of 0.01 and sigma for 1-3 distances of 0.01
 C21, C22, C20
 with sigma for 1-2 distances of 0.01 and sigma for 1-3 distances of 0.01
 C2, C3
 with sigma for 1-2 distances of 0.01 and sigma for 1-3 distances of 0.01
 N1, C3
 with sigma for 1-2 distances of 0.01 and sigma for 1-3 distances of 0.01
 Cu1, N1
 with sigma for 1-2 distances of 0.01 and sigma for 1-3 distances of 0.01
 C7, C8
 with sigma for 1-2 distances of 0.01 and sigma for 1-3 distances of 0.01
 N8, C20
 with sigma for 1-2 distances of 0.01 and sigma for 1-3 distances of 0.01
 C14, C13
 with sigma for 1-2 distances of 0.01 and sigma for 1-3 distances of 0.01
 Cu3, N10
 with sigma for 1-2 distances of 0.01 and sigma for 1-3 distances of 0.01
 N4, C9
 with sigma for 1-2 distances of 0.01 and sigma for 1-3 distances of 0.01
 C13, C12
 with sigma for 1-2 distances of 0.01 and sigma for 1-3 distances of 0.01
 C1, C2
 with sigma for 1-2 distances of 0.01 and sigma for 1-3 distances of 0.01
 C31, C32
 with sigma for 1-2 distances of 0.01 and sigma for 1-3 distances of 0.01
 C33, C32
 with sigma for 1-2 distances of 0.01 and sigma for 1-3 distances of 0.01
 Cu1, O2
 with sigma for 1-2 distances of 0.01 and sigma for 1-3 distances of 0.01
 N9, C26
 with sigma for 1-2 distances of 0.01 and sigma for 1-3 distances of 0.01
 N5, C15
 with sigma for 1-2 distances of 0.01 and sigma for 1-3 distances of 0.01
 N8, C19
 with sigma for 1-2 distances of 0.01 and sigma for 1-3 distances of 0.01
 Cl2, O23
 with sigma for 1-2 distances of 0.01 and sigma for 1-3 distances of 0.01
4. Uiso/Uaniso restraints and constraints
Uanis(N4) \\sim Ueq, Uanis(N10) \\sim Ueq, Uanis(C6) \\sim Ueq, Uanis(C7) \\sim
Ueq: with sigma of 0.05 and sigma for terminal atoms of 0.1
Uanis(N6) \\sim Ueq, Uanis(C21) \\sim Ueq, Uanis(C22) \\sim Ueq, Uanis(C3)
\\sim Ueq, Uanis(C17) \\sim Ueq, Uanis(O12) \\sim Ueq: with sigma of 0.02 and
sigma for terminal atoms of 0.1
Uanis(C1) \\sim Ueq, Uanis(C23) \\sim Ueq, Uanis(O1) \\sim Ueq, Uanis(O22)
\\sim Ueq: with sigma of 0.01 and sigma for terminal atoms of 0.05
Uanis(O4) \\sim Ueq: with sigma of 0.1 and sigma for terminal atoms of 0.1
Uanis(C11) \\sim Ueq, Uanis(C10) \\sim Ueq, Uanis(C9) \\sim Ueq, Uanis(C23)
\\sim Ueq, Uanis(C29) \\sim Ueq, Uanis(O42) \\sim Ueq, Uanis(C33) \\sim Ueq,
Uanis(C5) \\sim Ueq: with sigma of 0.1 and sigma for terminal atoms of 0.2
Uanis(O34) \\sim Ueq, Uanis(O35) \\sim Ueq, Uanis(O32) \\sim Ueq: with sigma of
0.01 and sigma for terminal atoms of 0.04
Uanis(O33) \\sim Ueq: with sigma of 0.1 and sigma for terminal atoms of 0.1
Uanis(O37) \\sim Ueq: with sigma of 0.01 and sigma for terminal atoms of 0.01
5. Others
 Fixed Sof: H9B(0.5) O3(0.75) H3C(0.75) H3D(0.75) O4B(0.66666) H4BA(0.66666)
 H4BB(0.66666) H1C(0.5) H1D(0.5) O4(0.33333) H4C(0.33333) H4D(0.33333) O37(0.5)
 O35(0.5) O33(0.5) O36(0.5) O32(0.5) O34(0.5)
6.a Free rotating group:
 O3(H3C,H3D), O4B(H4BA,H4BB), O4(H4C,H4D)
6.b Rotating group:
 O2(H2A,H2B)
6.c Rotating group with stretchable bonds:
 O1(H1C,H1D)
6.d Ternary CH refined with riding coordinates:
 N9(H9), N5(H5), N8(H8), N4(H4), N1(H1), N12(H12)
6.e Secondary CH2 refined with riding coordinates:
 C26(H26A,H26B), C21(H21A,H21B), C14(H14A,H14B), C13(H13A,H13B), C1(H1A,H1B),
 C12(H12A,H12B), C22(H22A,H22B), C2(H2C,H2D), C24(H24A,H24B), C15(H15A,H15B),
 C10(H10A,H10B), C23(H23A,H23B), C19(H19A,H19B), C4(H4A,H4B), C20(H20A,H20B),
 C3(H3A,H3B), C30(H30A,H30B), C25(H25A,H25B), C11(H11A,H11B), C9(H9A,H9B),
 C8(H8A,H8B), C33(H33A,H33B), C31(H31A,H31B), C32(H32A,H32B)
6.f Aromatic/amide H refined with riding coordinates:
 C28(H28), C17(H17), C6(H6)
;
_shelx_shelxl_version_number 2014/7
_olex2_submission_special_instructions 'No special instructions were received'
_solvent_exptl_crystal_recrystallization_method water

loop_
_space_group_symop_operation_xyz
'x, y, z'
'-x+1/2, -y, z+1/2'
'-x, y+1/2, -z'
'x+1/2, -y+1/2, -z+1/2'
'-x, -y, -z'
'x-1/2, y, -z-1/2'
'x, -y-1/2, z'
'-x-1/2, y-1/2, z-1/2'

loop_
_atom_site_label
_atom_site_type_symbol
_atom_site_fract_x
_atom_site_fract_y
_atom_site_fract_z
_atom_site_U_iso_or_equiv
_atom_site_adp_type
_atom_site_occupancy
_atom_site_site_symmetry_order
_atom_site_calc_flag
_atom_site_refinement_flags_posn
_atom_site_refinement_flags_adp
_atom_site_refinement_flags_occupancy
_atom_site_disorder_assembly
_atom_site_disorder_group
Cu3 Cu 0.68525(8) 0.7500 1.18308(14) 0.1096(13) Uani 1 2 d S TU P . .
Cu2 Cu 0.55051(5) 0.39865(10) 0.84311(12) 0.1122(10) Uani 1 1 d . . . . .
Cu1 Cu 0.60236(6) 0.40416(12) 0.56133(12) 0.1291(11) Uani 1 1 d . U . . .
Cu4 Cu 0.66744(8) 0.7500 0.87528(15) 0.1172(14) Uani 1 2 d S T P . .
Cl3 Cl 0.53262(16) 0.5435(3) 0.8422(4) 0.136(3) Uani 1 1 d D . . . .
Cl2 Cl 0.7759(2) 0.7500 0.6847(4) 0.147(4) Uani 1 2 d S TU P . .
Cl1 Cl 0.5800(2) 0.7500 1.3949(4) 0.177(5) Uani 1 2 d S T P . .
Cl4 Cl 0.8288(2) 0.5246(4) 0.7545(4) 0.148(2) Uani 1 1 d . . . . .
N10 N 0.6816(4) 0.6914(7) 1.0819(7) 0.095(4) Uani 1 1 d . U . . .
N6 N 0.6135(3) 0.4039(5) 0.7943(7) 0.088(4) Uani 1 1 d . U . . .
N11 N 0.6748(4) 0.6911(8) 0.9748(8) 0.105(6) Uani 1 1 d . . . . .
O41 O 0.8268(7) 0.5797(8) 0.7534(10) 0.183(8) Uani 1 1 d . . . . .
N9 N 0.6847(4) 0.6840(7) 1.2838(7) 0.107(5) Uani 1 1 d . U . . .
H9 H 0.6517 0.6836 1.3080 0.128 Uiso 1 1 calc R . . . .
O21 O 0.7550(5) 0.7500 0.7786(9) 0.154(8) Uani 1 2 d S T P . .
N7 N 0.6321(4) 0.4060(6) 0.6964(7) 0.109(5) Uani 1 1 d . . . . .
N5 N 0.5842(4) 0.4048(6) 0.9849(8) 0.094(4) Uani 1 1 d . U . . .
H5 H 0.5663 0.4317 1.0259 0.113 Uiso 1 1 calc R . . . .
N2 N 0.5389(4) 0.3971(7) 0.6121(9) 0.135(6) Uani 1 1 d . . . . .
N3 N 0.5209(3) 0.3924(7) 0.7062(8) 0.133(6) Uani 1 1 d . . . . .
N8 N 0.6729(4) 0.4060(7) 0.5124(9) 0.112(5) Uani 1 1 d . U . . .
H8 H 0.6746 0.4302 0.4514 0.134 Uiso 1 1 calc R . . . .
C26 C 0.6884(5) 0.6321(9) 1.2298(10) 0.126(7) Uani 1 1 d . U . . .
H26A H 0.6656 0.6063 1.2585 0.152 Uiso 1 1 calc R . . . .
H26B H 0.7199 0.6169 1.2402 0.152 Uiso 1 1 calc R . . . .
C16 C 0.6479(4) 0.4244(8) 0.8587(10) 0.102(6) Uani 1 1 d . . . . .
C18 C 0.6766(4) 0.4231(9) 0.7012(10) 0.115(7) Uani 1 1 d . . . . .
C21 C 0.6818(4) 0.3049(7) 0.5514(10) 0.093(4) Uani 1 1 d . U . . .
H21A H 0.6485 0.3044 0.5701 0.111 Uiso 1 1 calc R . . . .
H21B H 0.7001 0.3096 0.6147 0.111 Uiso 1 1 calc R . . . .
C14 C 0.5845(5) 0.3518(7) 1.0471(9) 0.091(5) Uani 1 1 d . U . . .
H14A H 0.5526 0.3444 1.0711 0.110 Uiso 1 1 calc R . . . .
H14B H 0.6043 0.3569 1.1081 0.110 Uiso 1 1 calc R . . . .
C29 C 0.6685(5) 0.6407(11) 0.9458(12) 0.110(8) Uani 1 1 d . U . . .
O2 O 0.5978(4) 0.5013(6) 0.5635(8) 0.156(4) Uani 1 1 d . U . . .
H2A H 0.6200 0.5162 0.5240 0.234 Uiso 1 1 d GR . . . .
H2B H 0.6015 0.5143 0.6272 0.234 Uiso 1 1 d GR . . . .
N4 N 0.4819(4) 0.3970(8) 0.8902(10) 0.159(7) Uani 1 1 d D U . . .
H4 H 0.4792 0.4283 0.9380 0.191 Uiso 1 1 calc R . . . .
C27 C 0.6792(5) 0.6392(10) 1.1139(11) 0.113(7) Uani 1 1 d . . . . .
C13 C 0.6023(4) 0.3020(6) 0.9874(8) 0.086(4) Uani 1 1 d . U . . .
H13A H 0.5870 0.3004 0.9199 0.103 Uiso 1 1 calc R . . . .
H13B H 0.6362 0.3051 0.9764 0.103 Uiso 1 1 calc R . . . .
N1 N 0.5670(4) 0.4044(7) 0.4160(10) 0.127(6) Uani 1 1 d . U . . .
H1 H 0.5815 0.4339 0.3748 0.153 Uiso 1 1 calc R . . . .
C1 C 0.5652(8) 0.2500 0.3595(18) 0.106(7) Uani 1 2 d S TU P . .
H1A H 0.5975 0.2500 0.3339 0.128 Uiso 1 2 calc RS T P . .
H1B H 0.5448 0.2500 0.2988 0.128 Uiso 1 2 calc RS T P . .
C12 C 0.5917(6) 0.2500 1.0477(11) 0.084(6) Uani 1 2 d S TU P . .
H12A H 0.5585 0.2500 1.0672 0.100 Uiso 1 2 calc RS T P . .
H12B H 0.6102 0.2500 1.1112 0.100 Uiso 1 2 calc RS T P . .
C28 C 0.6725(5) 0.6046(9) 1.0309(11) 0.113(7) Uani 1 1 d . . . . .
H28 H 0.6709 0.5663 1.0310 0.136 Uiso 1 1 calc R . . . .
C22 C 0.6950(7) 0.2500 0.5002(17) 0.112(6) Uani 1 2 d S TU P . .
H22A H 0.6811 0.2500 0.4312 0.134 Uiso 1 2 calc RS T P . .
H22B H 0.7291 0.2500 0.4910 0.134 Uiso 1 2 calc RS T P . .
C2 C 0.5578(5) 0.3043(7) 0.4129(11) 0.101(4) Uani 1 1 d . U . . .
H2C H 0.5245 0.3076 0.4302 0.121 Uiso 1 1 calc R . . . .
H2D H 0.5753 0.3038 0.4779 0.121 Uiso 1 1 calc R . . . .
C24 C 0.7645(5) 0.6958(6) 1.3652(9) 0.086(4) Uani 1 1 d . U . . .
H24A H 0.7804 0.6943 1.4321 0.103 Uiso 1 1 calc R . . . .
H24B H 0.7778 0.6667 1.3227 0.103 Uiso 1 1 calc R . . . .
O44 O 0.7997(5) 0.5044(8) 0.6757(9) 0.216(9) Uani 1 1 d . . . . .
C17 C 0.6871(4) 0.4386(7) 0.8013(11) 0.093(5) Uani 1 1 d . U . . .
H17 H 0.7148 0.4551 0.8251 0.111 Uiso 1 1 calc R . . . .
C5 C 0.5031(5) 0.4094(8) 0.5466(10) 0.127(7) Uani 1 1 d . U . . .
C15 C 0.6330(5) 0.4279(7) 0.9722(9) 0.105(6) Uani 1 1 d . U . . .
H15A H 0.6552 0.4073 1.0150 0.126 Uiso 1 1 calc R . . . .
H15B H 0.6335 0.4660 0.9948 0.126 Uiso 1 1 calc R . . . .
C10 C 0.4695(8) 0.2980(8) 0.9021(14) 0.172(10) Uani 1 1 d D U . . .
H10A H 0.5029 0.2913 0.8896 0.207 Uiso 1 1 calc R . . . .
H10B H 0.4539 0.2989 0.8348 0.207 Uiso 1 1 calc R . . . .
O12 O 0.5319(5) 0.7500 1.4162(14) 0.212(11) Uani 1 2 d S TU P . .
C23 C 0.7774(7) 0.7500 1.3149(14) 0.084(5) Uani 1 2 d S TU P . .
H23A H 0.8115 0.7500 1.3055 0.100 Uiso 1 2 calc RS T P . .
H23B H 0.7635 0.7500 1.2458 0.100 Uiso 1 2 calc RS T P . .
C7 C 0.4739(5) 0.4066(8) 0.7039(11) 0.117(7) Uani 1 1 d . U . . .
N12 N 0.6635(5) 0.6834(9) 0.7772(8) 0.150(7) Uani 1 1 d D . . . .
H12 H 0.6961 0.6807 0.7514 0.180 Uiso 1 1 calc DR . . . .
C19 C 0.7014(5) 0.4321(9) 0.5968(11) 0.140(8) Uani 1 1 d . U . . .
H19A H 0.7047 0.4713 0.5835 0.169 Uiso 1 1 calc DR . . . .
H19B H 0.7328 0.4159 0.5987 0.169 Uiso 1 1 calc R . . . .
C4 C 0.5175(5) 0.4215(9) 0.4360(11) 0.148(8) Uani 1 1 d . . . . .
H4A H 0.4965 0.4021 0.3887 0.177 Uiso 1 1 calc R . . . .
H4B H 0.5143 0.4607 0.4228 0.177 Uiso 1 1 calc R . . . .
C20 C 0.6910(6) 0.3515(9) 0.4811(11) 0.117(5) Uani 1 1 d . U . . .
H20A H 0.6775 0.3425 0.4137 0.140 Uiso 1 1 calc R . . . .
H20B H 0.7250 0.3545 0.4719 0.140 Uiso 1 1 calc R . . . .
C6 C 0.4609(4) 0.4159(8) 0.6020(12) 0.129(7) Uani 1 1 d . U . . .
H6 H 0.4310 0.4245 0.5761 0.155 Uiso 1 1 calc R . . . .
C3 C 0.5719(6) 0.3536(10) 0.3545(13) 0.131(6) Uani 1 1 d . U . . .
H3A H 0.5525 0.3565 0.2925 0.157 Uiso 1 1 calc R . . . .
H3B H 0.6046 0.3497 0.3325 0.157 Uiso 1 1 calc R . . . .
C30 C 0.6583(6) 0.6333(10) 0.8327(11) 0.140(9) Uani 1 1 d . . . . .
H30A H 0.6797 0.6059 0.8041 0.168 Uiso 1 1 calc R . . . .
H30B H 0.6262 0.6198 0.8242 0.168 Uiso 1 1 calc R . . . .
C25 C 0.7119(6) 0.6819(9) 1.3838(9) 0.142(8) Uani 1 1 d . . . . .
H25A H 0.7093 0.6453 1.4138 0.170 Uiso 1 1 calc DR . . . .
H25B H 0.6984 0.7080 1.4328 0.170 Uiso 1 1 calc R . . . .
C11 C 0.4500(11) 0.2500 0.962(2) 0.161(11) Uani 1 2 d DS TU P . .
H11A H 0.4614 0.2500 1.0335 0.194 Uiso 1 2 calc RS T P . .
H11B H 0.4157 0.2500 0.9622 0.194 Uiso 1 2 calc RS T P . .
C9 C 0.4648(7) 0.3517(7) 0.9485(16) 0.157(8) Uani 1 1 d D U . . .
H9A H 0.4315 0.3580 0.9630 0.189 Uiso 1 1 calc R . . . .
H9B H 0.4813 0.3513 1.0148 0.189 Uiso 0.5 1 calc R . . . .
C8 C 0.4489(5) 0.4106(9) 0.8045(11) 0.157(10) Uani 1 1 d . U . . .
H8A H 0.4223 0.3853 0.8052 0.188 Uiso 1 1 calc R . . . .
H8B H 0.4368 0.4477 0.8137 0.188 Uiso 1 1 calc R . . . .
O43 O 0.7979(7) 0.5139(8) 0.8496(10) 0.244(9) Uani 1 1 d . . . . .
O3 O 0.7418(7) 0.6058(9) 0.6208(15) 0.187(9) Uani 0.75 1 d . . . . .
H3C H 0.7463 0.6248 0.6753 0.281 Uiso 0.75 1 d DG . . . .
H3D H 0.7412 0.5718 0.6365 0.281 Uiso 0.75 1 d G . . . .
O4B O 0.6775(9) 0.5657(11) 0.5014(15) 0.170(9) Uani 0.6667 1 d . . . A 1
H4BA H 0.6934 0.5772 0.5531 0.255 Uiso 0.6667 1 d G . . A 1
H4BB H 0.6919 0.5389 0.4729 0.255 Uiso 0.6667 1 d DG . . A 1
O42 O 0.8660(7) 0.5002(10) 0.784(2) 0.357(18) Uani 1 1 d . U . . .
O23 O 0.8016(7) 0.7072(9) 0.656(2) 0.317(14) Uani 1 1 d D U . . .
O22 O 0.7332(9) 0.7500 0.6193(14) 0.296(14) Uani 1 2 d S TU P . .
O1 O 0.5584(11) 0.2500 0.700(2) 0.304(16) Uani 1 2 d DS TU P . .
H1C H 0.5727(11) 0.2244(2) 0.733(2) 0.456 Uiso 0.5 1 d DGR . . . .
H1D H 0.5320(11) 0.23924(9) 0.676(2) 0.456 Uiso 0.5 1 d DGR . . . .
O13 O 0.5922(6) 0.7500 1.2902(11) 0.252(15) Uani 1 2 d S T P . .
O11 O 0.6054(6) 0.7036(8) 1.4463(12) 0.239(10) Uani 1 1 d D . . . .
C33 C 0.5684(12) 0.7500 0.745(3) 0.22(3) Uani 1 2 d DS TU P . .
H33A H 0.5341 0.7500 0.7494 0.267 Uiso 1 2 calc RS T P . .
H33B H 0.5799 0.7500 0.8161 0.267 Uiso 1 2 calc RS T P . .
C31 C 0.6345(8) 0.6813(11) 0.6758(10) 0.189(10) Uani 1 1 d D U . . .
H31A H 0.6360 0.6446 0.6457 0.227 Uiso 1 1 calc DR . . . .
H31B H 0.6472 0.7073 0.6256 0.227 Uiso 1 1 calc R . . . .
C32 C 0.5809(10) 0.6967(11) 0.704(2) 0.243(17) Uani 1 1 d D U . . .
H32A H 0.5625 0.6915 0.6406 0.292 Uiso 1 1 calc R . . . .
H32B H 0.5699 0.6694 0.7532 0.292 Uiso 1 1 calc R . . . .
O4 O 0.6468(12) 0.602(2) 0.541(3) 0.19(2) Uani 0.3333 1 d . U . B 2
H4C H 0.6429 0.6182 0.4838 0.289 Uiso 0.3333 1 d DG . . B 2
H4D H 0.6746 0.5880 0.5435 0.289 Uiso 0.3333 1 d DG . . B 2
O37 O 0.5542(9) 0.5361(13) 0.7463(15) 0.099(8) Uani 0.5 1 d D U . C 1
O35 O 0.5548(15) 0.5090(16) 0.914(2) 0.195(16) Uani 0.5 1 d D U . C 1
O31 O 0.4854(5) 0.5399(8) 0.8654(15) 0.257(10) Uani 1 1 d D . . . .
O33 O 0.5404(9) 0.5934(9) 0.7851(16) 0.186(16) Uani 0.5 1 d D U . C 2
O36 O 0.5449(6) 0.4997(9) 0.7721(17) 0.111(9) Uani 0.5 1 d D . . C 2
O32 O 0.5293(14) 0.5989(11) 0.872(3) 0.202(17) Uani 0.5 1 d D U . C 1
O34 O 0.5633(8) 0.5434(10) 0.9263(15) 0.153(14) Uani 0.5 1 d D U . C 2

loop_
_atom_site_aniso_label
_atom_site_aniso_U_11
_atom_site_aniso_U_22
_atom_site_aniso_U_33
_atom_site_aniso_U_23
_atom_site_aniso_U_13
_atom_site_aniso_U_12
Cu3 0.0388(12) 0.250(4) 0.0399(12) 0.000 -0.0087(9) 0.000
Cu2 0.0323(8) 0.236(3) 0.0683(10) 0.0538(13) 0.0008(7) 0.0062(12)
Cu1 0.0374(9) 0.290(3) 0.0597(10) 0.0608(14) -0.0069(7) -0.0105(14)
Cu4 0.0432(13) 0.271(4) 0.0379(12) 0.000 -0.0082(10) 0.000
Cl3 0.066(3) 0.260(9) 0.082(3) 0.057(5) 0.006(2) 0.004(4)
Cl2 0.077(4) 0.316(12) 0.048(3) 0.000 0.017(3) 0.000
Cl1 0.037(3) 0.437(17) 0.059(4) 0.000 0.010(2) 0.000
Cl4 0.139(5) 0.239(8) 0.065(3) -0.016(4) -0.041(3) 0.015(6)
N10 0.041(6) 0.215(13) 0.029(6) 0.004(6) -0.006(5) -0.018(9)
N6 0.029(5) 0.175(12) 0.060(6) 0.040(7) 0.000(5) -0.009(6)
N11 0.034(6) 0.240(19) 0.042(7) -0.004(9) -0.005(5) 0.005(9)
O41 0.28(2) 0.188(17) 0.082(8) 0.001(10) 0.000(9) 0.091(16)
N9 0.036(6) 0.240(17) 0.044(6) 0.008(8) -0.001(5) -0.019(9)
O21 0.049(8) 0.37(3) 0.047(7) 0.000 -0.003(6) 0.000
N7 0.039(6) 0.225(16) 0.061(6) 0.049(8) 0.005(5) 0.016(8)
N5 0.048(6) 0.174(14) 0.060(6) 0.022(8) 0.001(5) 0.021(7)
N2 0.038(6) 0.29(2) 0.073(8) 0.067(10) -0.012(6) -0.023(9)
N3 0.027(6) 0.31(2) 0.062(7) 0.074(9) -0.007(5) -0.009(9)
N8 0.058(8) 0.203(14) 0.075(8) 0.065(9) -0.006(6) -0.026(9)
C26 0.050(9) 0.27(2) 0.059(9) -0.012(11) -0.007(7) -0.015(12)
C16 0.038(7) 0.198(19) 0.071(9) 0.009(10) 0.003(7) 0.006(10)
C18 0.021(6) 0.25(2) 0.070(9) 0.048(11) -0.008(6) 0.003(9)
C21 0.042(7) 0.174(12) 0.062(7) 0.021(7) -0.020(6) -0.010(8)
C14 0.055(8) 0.178(17) 0.042(7) 0.020(8) 0.000(6) 0.021(10)
C29 0.022(6) 0.25(3) 0.056(10) -0.005(13) -0.011(6) -0.015(12)
O2 0.080(8) 0.298(9) 0.090(7) 0.072(8) -0.003(6) 0.036(9)
N4 0.054(8) 0.33(2) 0.098(9) 0.091(11) 0.013(7) -0.005(11)
C27 0.044(8) 0.24(2) 0.053(9) 0.010(12) -0.003(7) -0.041(13)
C13 0.037(6) 0.182(14) 0.038(7) 0.020(7) 0.000(5) 0.013(8)
N1 0.056(8) 0.243(18) 0.083(8) 0.066(9) -0.015(6) -0.002(10)
C1 0.072(10) 0.140(11) 0.107(10) 0.000 -0.026(8) 0.000
C12 0.047(10) 0.178(19) 0.025(8) 0.000 -0.008(7) 0.000
C28 0.057(9) 0.23(2) 0.056(9) -0.002(12) -0.007(7) -0.028(11)
C22 0.043(10) 0.192(12) 0.100(13) 0.000 -0.025(10) 0.000
C2 0.043(8) 0.171(13) 0.090(10) 0.001(8) -0.031(7) -0.013(9)
C24 0.056(8) 0.136(13) 0.065(8) 0.006(8) -0.034(6) -0.005(9)
O44 0.135(12) 0.41(3) 0.099(9) -0.010(11) -0.033(8) -0.099(15)
C17 0.024(6) 0.159(13) 0.094(9) 0.010(9) -0.001(6) -0.008(8)
C5 0.044(8) 0.27(2) 0.069(9) 0.065(11) -0.017(7) -0.012(12)
C15 0.055(7) 0.191(18) 0.068(8) 0.034(9) -0.016(7) 0.022(9)
C10 0.19(2) 0.21(2) 0.114(15) 0.014(11) -0.100(16) 0.004(18)
O12 0.046(9) 0.45(3) 0.145(14) 0.000 0.036(10) 0.000
C23 0.055(8) 0.119(10) 0.077(8) 0.000 -0.016(7) 0.000
C7 0.043(8) 0.22(2) 0.086(9) 0.077(11) -0.011(6) -0.018(10)
N12 0.097(11) 0.31(2) 0.041(7) -0.005(10) 0.004(7) -0.053(13)
C19 0.049(9) 0.29(3) 0.080(10) 0.019(11) 0.016(7) -0.015(12)
C4 0.059(10) 0.30(3) 0.089(11) 0.074(13) -0.012(8) -0.002(14)
C20 0.066(11) 0.215(13) 0.069(9) 0.033(10) -0.006(8) -0.021(12)
C6 0.030(7) 0.24(2) 0.120(12) 0.092(13) -0.004(8) 0.000(10)
C3 0.084(11) 0.237(16) 0.072(9) 0.053(9) 0.001(8) -0.023(12)
C30 0.089(13) 0.28(3) 0.053(10) -0.033(13) -0.008(9) 0.005(15)
C25 0.087(12) 0.29(2) 0.046(8) 0.018(11) -0.017(7) -0.062(14)
C11 0.14(3) 0.21(2) 0.13(2) 0.000 -0.05(2) 0.000
C9 0.103(15) 0.203(19) 0.17(2) 0.053(13) -0.041(14) -0.003(17)
C8 0.043(8) 0.32(3) 0.106(10) 0.113(14) 0.001(7) 0.002(12)
O43 0.29(2) 0.37(3) 0.077(8) -0.010(11) -0.003(11) -0.06(2)
O3 0.109(14) 0.24(2) 0.207(19) 0.111(16) -0.021(13) 0.001(16)
O4B 0.18(2) 0.19(2) 0.143(17) -0.033(15) 0.050(16) 0.06(2)
O42 0.129(15) 0.34(3) 0.61(4) -0.22(3) -0.18(2) 0.110(17)
O23 0.163(18) 0.35(2) 0.44(3) -0.10(2) 0.18(2) -0.004(14)
O22 0.155(17) 0.65(4) 0.082(12) 0.000 -0.024(11) 0.000
O1 0.25(3) 0.43(4) 0.24(3) 0.000 0.10(2) 0.000
O13 0.059(11) 0.63(5) 0.063(10) 0.000 0.003(8) 0.000
O11 0.130(14) 0.43(3) 0.153(13) 0.012(13) 0.050(10) 0.018(15)
C33 0.049(16) 0.53(8) 0.09(2) 0.000 -0.017(14) 0.000
C31 0.19(2) 0.32(3) 0.054(10) -0.007(13) -0.014(13) -0.02(2)
C32 0.123(18) 0.42(6) 0.19(3) 0.06(3) -0.058(18) -0.07(3)
O4 0.05(2) 0.27(5) 0.26(5) 0.08(4) -0.04(3) -0.01(3)
O37 0.099(11) 0.105(12) 0.094(11) 0.031(9) 0.004(8) 0.000(9)
O35 0.26(3) 0.23(3) 0.096(18) -0.02(2) 0.04(2) 0.17(2)
O31 0.132(15) 0.27(2) 0.37(3) -0.080(18) 0.122(16) -0.005(14)
O33 0.22(3) 0.25(4) 0.085(16) 0.09(2) -0.072(19) -0.10(3)
O36 0.061(13) 0.17(3) 0.098(16) 0.059(19) 0.003(11) 0.007(17)
O32 0.20(3) 0.21(3) 0.19(3) 0.06(2) 0.11(2) 0.04(3)
O34 0.21(3) 0.16(3) 0.082(16) -0.018(16) -0.051(16) 0.13(2)

loop_
_atom_type_symbol
_atom_type_description
_atom_type_scat_dispersion_real
_atom_type_scat_dispersion_imag
_atom_type_scat_source
C C 0.0033 0.0016 'International Tables Vol C Tables 4.2.6.8 and 6.1.1.4'
H H 0.0000 0.0000 'International Tables Vol C Tables 4.2.6.8 and 6.1.1.4'
Cl Cl 0.1484 0.1585 'International Tables Vol C Tables 4.2.6.8 and 6.1.1.4'
Cu Cu 0.3201 1.2651 'International Tables Vol C Tables 4.2.6.8 and 6.1.1.4'
N N 0.0061 0.0033 'International Tables Vol C Tables 4.2.6.8 and 6.1.1.4'
O O 0.0106 0.0060 'International Tables Vol C Tables 4.2.6.8 and 6.1.1.4'

loop_
_geom_angle_atom_site_label_1
_geom_angle_atom_site_label_2
_geom_angle_atom_site_label_3
_geom_angle
_geom_angle_site_symmetry_1
_geom_angle_site_symmetry_3
N10 Cu3 N10 95.0(9) . 7_575
N10 Cu3 N9 81.3(6) 7_575 7_575
N10 Cu3 N9 175.0(5) 7_575 .
N10 Cu3 N9 175.0(5) . 7_575
N10 Cu3 N9 81.3(6) . .
N9 Cu3 N9 102.1(8) 7_575 .
N6 Cu2 N5 81.6(4) . .
N6 Cu2 N3 96.2(4) . .
N6 Cu2 N4 176.6(6) . .
N3 Cu2 N5 177.8(5) . .
N3 Cu2 N4 81.9(5) . .
N4 Cu2 N5 100.3(5) . .
N7 Cu1 N8 81.7(4) . .
N7 Cu1 O2 89.4(5) . .
N7 Cu1 N1 177.3(6) . .
N2 Cu1 N7 95.9(5) . .
N2 Cu1 N8 175.4(6) . .
N2 Cu1 O2 92.0(6) . .
N2 Cu1 N1 82.0(5) . .
N8 Cu1 O2 91.9(6) . .
N8 Cu1 N1 100.6(5) . .
N1 Cu1 O2 89.0(6) . .
N11 Cu4 N11 95.6(9) 7_575 .
N11 Cu4 N12 175.1(7) 7_575 .
N11 Cu4 N12 80.2(6) . .
N11 Cu4 N12 175.1(7) . 7_575
N11 Cu4 N12 80.2(6) 7_575 7_575
N12 Cu4 N12 103.9(9) 7_575 .
O37 Cl3 O35 108.1(18) . .
O37 Cl3 O32 113.2(19) . .
O35 Cl3 O32 115(3) . .
O31 Cl3 O37 127.9(15) . .
O31 Cl3 O35 105(2) . .
O31 Cl3 O33 108.4(10) . .
O31 Cl3 O36 108.9(10) . .
O31 Cl3 O32 86.4(16) . .
O31 Cl3 O34 116.0(10) . .
O33 Cl3 O36 105.5(9) . .
O34 Cl3 O33 107.8(10) . .
O34 Cl3 O36 109.6(10) . .
O21 Cl2 O22 98.7(11) . .
O23 Cl2 O21 119.6(12) . .
O23 Cl2 O21 119.6(12) 7_575 .
O23 Cl2 O23 103.9(18) 7_575 .
O23 Cl2 O22 106.8(14) 7_575 .
O23 Cl2 O22 106.8(14) . .
O12 Cl1 O13 115.8(11) . .
O12 Cl1 O11 112.6(8) . .
O12 Cl1 O11 112.6(8) . 7_575
O13 Cl1 O11 108.1(8) . .
O13 Cl1 O11 108.1(8) . 7_575
O11 Cl1 O11 98.2(15) 7_575 .
O41 Cl4 O44 108.7(12) . .
O41 Cl4 O43 99.0(11) . .
O44 Cl4 O43 100.7(10) . .
O42 Cl4 O41 120.5(15) . .
O42 Cl4 O44 122.6(15) . .
O42 Cl4 O43 99.1(17) . .
N11 N10 Cu3 132.7(14) . .
C27 N10 Cu3 119.7(10) . .
C27 N10 N11 107.1(15) . .
N7 N6 Cu2 132.2(7) . .
N7 N6 C16 105.6(10) . .
C16 N6 Cu2 119.4(8) . .
N10 N11 Cu4 131.9(14) . .
C29 N11 Cu4 119.7(12) . .
C29 N11 N10 108.0(17) . .
Cu3 N9 H9 102.4 . .
C26 N9 Cu3 112.1(9) . .
C26 N9 H9 102.4 . .
C26 N9 C25 110.2(14) . .
C25 N9 Cu3 124.1(11) . .
C25 N9 H9 102.4 . .
N6 N7 Cu1 131.4(8) . .
C18 N7 Cu1 117.5(8) . .
C18 N7 N6 109.6(11) . .
Cu2 N5 H5 106.5 . .
C14 N5 Cu2 114.1(9) . .
C14 N5 H5 106.5 . .
C15 N5 Cu2 110.8(7) . .
C15 N5 H5 106.5 . .
C15 N5 C14 111.8(10) . .
N3 N2 Cu1 133.0(8) . .
N3 N2 C5 107.8(11) . .
C5 N2 Cu1 117.9(9) . .
N2 N3 Cu2 131.0(8) . .
N2 N3 C7 109.4(10) . .
C7 N3 Cu2 114.4(10) . .
Cu1 N8 H8 107.5 . .
C19 N8 Cu1 107.7(9) . .
C19 N8 H8 107.5 . .
C20 N8 Cu1 113.2(11) . .
C20 N8 H8 107.5 . .
C20 N8 C19 113.1(14) . .
N9 C26 H26A 109.4 . .
N9 C26 H26B 109.4 . .
N9 C26 C27 111.0(17) . .
H26A C26 H26B 108.0 . .
C27 C26 H26A 109.4 . .
C27 C26 H26B 109.4 . .
N6 C16 C17 109.8(11) . .
N6 C16 C15 113.8(11) . .
C17 C16 C15 136.3(14) . .
N7 C18 C17 109.5(11) . .
N7 C18 C19 116.1(12) . .
C17 C18 C19 133.1(14) . .
H21A C21 H21B 108.0 . .
C22 C21 H21A 109.4 . .
C22 C21 H21B 109.4 . .
C20 C21 H21A 109.4 . .
C20 C21 H21B 109.4 . .
C20 C21 C22 111.3(13) . .
N5 C14 H14A 108.7 . .
N5 C14 H14B 108.7 . .
N5 C14 C13 114.3(10) . .
H14A C14 H14B 107.6 . .
C13 C14 H14A 108.7 . .
C13 C14 H14B 108.7 . .
N11 C29 C28 110.8(15) . .
N11 C29 C30 115(2) . .
C28 C29 C30 134(2) . .
Cu1 O2 H2A 111.3 . .
Cu1 O2 H2B 111.3 . .
H2A O2 H2B 107.6 . .
Cu2 N4 H4 104.2 . .
C9 N4 Cu2 119.9(13) . .
C9 N4 H4 104.2 . .
C9 N4 C8 110.7(14) . .
C8 N4 Cu2 111.9(8) . .
C8 N4 H4 104.2 . .
N10 C27 C26 113.7(17) . .
N10 C27 C28 110.4(15) . .
C28 C27 C26 136(2) . .
C14 C13 H13A 109.7 . .
C14 C13 H13B 109.7 . .
H13A C13 H13B 108.2 . .
C12 C13 C14 109.9(10) . .
C12 C13 H13A 109.7 . .
C12 C13 H13B 109.7 . .
Cu1 N1 H1 106.4 . .
C4 N1 Cu1 107.0(10) . .
C4 N1 H1 106.4 . .
C3 N1 Cu1 115.3(11) . .
C3 N1 H1 106.4 . .
C3 N1 C4 114.6(15) . .
H1A C1 H1B 106.6 . .
C2 C1 H1A 106.6 7_565 .
C2 C1 H1A 106.6 . .
C2 C1 H1B 106.6 7_565 .
C2 C1 H1B 106.6 . .
C2 C1 C2 123(2) . 7_565
C13 C12 C13 113.3(14) . 7_565
C13 C12 H12A 108.9 . .
C13 C12 H12A 108.9 7_565 .
C13 C12 H12B 108.9 7_565 .
C13 C12 H12B 108.9 . .
H12A C12 H12B 107.7 . .
C29 C28 H28 128.2 . .
C27 C28 C29 103.6(19) . .
C27 C28 H28 128.2 . .
C21 C22 C21 120.9(19) 7_565 .
C21 C22 H22A 107.1 . .
C21 C22 H22A 107.1 7_565 .
C21 C22 H22B 107.1 . .
C21 C22 H22B 107.1 7_565 .
H22A C22 H22B 106.8 . .
C1 C2 H2C 108.2 . .
C1 C2 H2D 108.2 . .
H2C C2 H2D 107.3 . .
C3 C2 C1 116.4(16) . .
C3 C2 H2C 108.2 . .
C3 C2 H2D 108.2 . .
H24A C24 H24B 107.0 . .
C23 C24 H24A 107.5 . .
C23 C24 H24B 107.5 . .
C23 C24 C25 119.4(14) . .
C25 C24 H24A 107.5 . .
C25 C24 H24B 107.5 . .
C16 C17 H17 127.5 . .
C18 C17 C16 105.1(12) . .
C18 C17 H17 127.5 . .
N2 C5 C4 115.6(13) . .
N2 C5 C6 110.2(11) . .
C6 C5 C4 133.4(13) . .
N5 C15 C16 109.7(11) . .
N5 C15 H15A 109.7 . .
N5 C15 H15B 109.7 . .
C16 C15 H15A 109.7 . .
C16 C15 H15B 109.7 . .
H15A C15 H15B 108.2 . .
H10A C10 H10B 107.3 . .
C11 C10 H10A 108.0 . .
C11 C10 H10B 108.0 . .
C9 C10 H10A 108.0 . .
C9 C10 H10B 108.0 . .
C9 C10 C11 117.1(14) . .
C24 C23 C24 121.0(17) 7_575 .
C24 C23 H23A 107.1 7_575 .
C24 C23 H23A 107.1 . .
C24 C23 H23B 107.1 7_575 .
C24 C23 H23B 107.1 . .
H23A C23 H23B 106.8 . .
N3 C7 C6 108.6(12) . .
N3 C7 C8 117.4(11) . .
C6 C7 C8 133.9(13) . .
Cu4 N12 H12 102.2 . .
C30 N12 Cu4 111.8(9) . .
C30 N12 H12 102.2 . .
C30 N12 C31 109.9(16) . .
C31 N12 Cu4 125.1(15) . .
C31 N12 H12 102.2 . .
N8 C19 C18 109.2(12) . .
N8 C19 H19A 109.8 . .
N8 C19 H19B 109.8 . .
C18 C19 H19A 109.8 . .
C18 C19 H19B 109.8 . .
H19A C19 H19B 108.3 . .
N1 C4 C5 111.2(11) . .
N1 C4 H4A 109.4 . .
N1 C4 H4B 109.4 . .
C5 C4 H4A 109.4 . .
C5 C4 H4B 109.4 . .
H4A C4 H4B 108.0 . .
N8 C20 H20A 107.9 . .
N8 C20 H20B 107.9 . .
C21 C20 N8 117.5(14) . .
C21 C20 H20A 107.9 . .
C21 C20 H20B 107.9 . .
H20A C20 H20B 107.2 . .
C5 C6 H6 128.1 . .
C7 C6 C5 103.8(12) . .
C7 C6 H6 128.1 . .
N1 C3 H3A 109.1 . .
N1 C3 H3B 109.1 . .
C2 C3 N1 112.5(14) . .
C2 C3 H3A 109.1 . .
C2 C3 H3B 109.1 . .
H3A C3 H3B 107.8 . .
C29 C30 H30A 109.3 . .
C29 C30 H30B 109.3 . .
N12 C30 C29 111.5(18) . .
N12 C30 H30A 109.3 . .
N12 C30 H30B 109.3 . .
H30A C30 H30B 108.0 . .
N9 C25 C24 110.7(10) . .
N9 C25 H25A 109.5 . .
N9 C25 H25B 109.5 . .
C24 C25 H25A 109.5 . .
C24 C25 H25B 109.5 . .
H25A C25 H25B 108.1 . .
C10 C11 C10 102(2) 7_565 .
C10 C11 H11A 111.4 . .
C10 C11 H11A 111.4 7_565 .
C10 C11 H11B 111.4 7_565 .
C10 C11 H11B 111.4 . .
H11A C11 H11B 109.3 . .
N4 C9 C10 116.9(19) . .
N4 C9 H9A 108.1 . .
N4 C9 H9B 108.1 . .
C10 C9 H9A 108.1 . .
C10 C9 H9B 108.1 . .
H9A C9 H9B 107.3 . .
N4 C8 H8A 109.7 . .
N4 C8 H8B 109.7 . .
C7 C8 N4 109.7(12) . .
C7 C8 H8A 109.7 . .
C7 C8 H8B 109.7 . .
H8A C8 H8B 108.2 . .
H3C O3 H3D 109.6 . .
H4BA O4B H4BB 109.5 . .
H1C O1 H1D 111.9 . .
H33A C33 H33B 106.0 . .
C32 C33 H33A 105.4 7_575 .
C32 C33 H33A 105.4 . .
C32 C33 H33B 105.4 . .
C32 C33 H33B 105.4 7_575 .
C32 C33 C32 128(4) 7_575 .
N12 C31 H31A 110.1 . .
N12 C31 H31B 110.1 . .
N12 C31 C32 107.8(16) . .
H31A C31 H31B 108.5 . .
C32 C31 H31A 110.1 . .
C32 C31 H31B 110.1 . .
C33 C32 C31 122(3) . .
C33 C32 H32A 107.0 . .
C33 C32 H32B 107.0 . .
C31 C32 H32A 107.0 . .
C31 C32 H32B 107.0 . .
H32A C32 H32B 106.7 . .
H4C O4 H4D 109.3 . .

loop_
_geom_bond_atom_site_label_1
_geom_bond_atom_site_label_2
_geom_bond_distance
_geom_bond_site_symmetry_2
Cu3 N10 1.930(14) .
Cu3 N10 1.930(14) 7_575
Cu3 N9 2.060(14) 7_575
Cu3 N9 2.060(14) .
Cu2 N6 1.888(9) .
Cu2 N5 2.061(10) .
Cu2 N3 1.953(10) .
Cu2 N4 2.029(12) .
Cu1 N7 1.929(10) .
Cu1 N2 1.915(11) .
Cu1 N8 2.087(12) .
Cu1 O2 2.360(14) .
Cu1 N1 2.116(12) .
Cu4 N11 1.930(16) .
Cu4 N11 1.930(16) 7_575
Cu4 N12 2.052(17) 7_575
Cu4 N12 2.052(17) .
Cl3 O37 1.39(2) .
Cl3 O35 1.39(2) .
Cl3 O31 1.370(14) .
Cl3 O33 1.432(16) .
Cl3 O36 1.436(16) .
Cl3 O32 1.40(2) .
Cl3 O34 1.386(17) .
Cl2 O21 1.344(13) .
Cl2 O23 1.319(19) 7_575
Cl2 O23 1.319(18) .
Cl2 O22 1.47(2) .
Cl1 O12 1.383(15) .
Cl1 O13 1.388(15) .
Cl1 O11 1.490(17) 7_575
Cl1 O11 1.490(17) .
Cl4 O41 1.338(16) .
Cl4 O44 1.393(12) .
Cl4 O43 1.524(17) .
Cl4 O42 1.264(17) .
N10 N11 1.389(14) .
N10 C27 1.33(2) .
N6 N7 1.364(12) .
N6 C16 1.369(16) .
N11 C29 1.29(2) .
N9 H9 0.9800 .
N9 C26 1.44(2) .
N9 C25 1.497(15) .
N7 C18 1.324(16) .
N5 H5 0.9800 .
N5 C14 1.514(16) .
N5 C15 1.496(16) .
N2 N3 1.315(14) .
N2 C5 1.347(16) .
N3 C7 1.371(16) .
N8 H8 0.9800 .
N8 C19 1.493(19) .
N8 C20 1.47(2) .
C26 H26A 0.9700 .
C26 H26B 0.9700 .
C26 C27 1.52(2) .
C16 C17 1.375(17) .
C16 C15 1.519(17) .
C18 C17 1.372(18) .
C18 C19 1.528(17) .
C21 H21A 0.9700 .
C21 H21B 0.9700 .
C21 C22 1.532(16) .
C21 C20 1.47(2) .
C14 H14A 0.9700 .
C14 H14B 0.9700 .
C14 C13 1.517(17) .
C29 C28 1.40(2) .
C29 C30 1.49(2) .
O2 H2A 0.8841 .
O2 H2B 0.8837 .
N4 H4 0.9800 .
N4 C9 1.414(9) .
N4 C8 1.480(17) .
C27 C28 1.37(2) .
C13 H13A 0.9700 .
C13 H13B 0.9700 .
C13 C12 1.510(14) .
N1 H1 0.9800 .
N1 C4 1.482(19) .
N1 C3 1.47(2) .
C1 H1A 0.9700 .
C1 H1B 0.9700 .
C1 C2 1.499(17) .
C1 C2 1.500(17) 7_565
C12 C13 1.510(14) 7_565
C12 H12A 0.9700 .
C12 H12B 0.9700 .
C28 H28 0.9300 .
C22 C21 1.532(16) 7_565
C22 H22A 0.9700 .
C22 H22B 0.9700 .
C2 H2C 0.9700 .
C2 H2D 0.9700 .
C2 C3 1.47(2) .
C24 H24A 0.9700 .
C24 H24B 0.9700 .
C24 C23 1.510(15) .
C24 C25 1.541(18) .
C17 H17 0.9300 .
C5 C4 1.506(19) .
C5 C6 1.397(19) .
C15 H15A 0.9700 .
C15 H15B 0.9700 .
C10 H10A 0.9700 .
C10 H10B 0.9700 .
C10 C11 1.502(10) .
C10 C9 1.439(10) .
C23 C24 1.510(15) 7_575
C23 H23A 0.9700 .
C23 H23B 0.9700 .
C7 C6 1.379(17) .
C7 C8 1.475(19) .
N12 H12 0.9800 .
N12 C30 1.42(2) .
N12 C31 1.540(9) .
C19 H19A 0.9700 .
C19 H19B 0.9700 .
C4 H4A 0.9700 .
C4 H4B 0.9700 .
C20 H20A 0.9700 .
C20 H20B 0.9700 .
C6 H6 0.9300 .
C3 H3A 0.9700 .
C3 H3B 0.9700 .
C30 H30A 0.9700 .
C30 H30B 0.9700 .
C25 H25A 0.9700 .
C25 H25B 0.9700 .
C11 C10 1.502(10) 7_565
C11 H11A 0.9700 .
C11 H11B 0.9700 .
C9 H9A 0.9700 .
C9 H9B 0.9700 .
C8 H8A 0.9700 .
C8 H8B 0.9700 .
O3 H3C 0.8472 .
O3 H3D 0.8491 .
O4B H4BA 0.8498 .
O4B H4BB 0.8499 .
O1 H1C 0.850(7) .
O1 H1D 0.852(7) .
C33 H33A 0.9700 .
C33 H33B 0.9700 .
C33 C32 1.442(10) 7_575
C33 C32 1.443(10) .
C31 H31A 0.9700 .
C31 H31B 0.9700 .
C31 C32 1.60(3) .
C32 H32A 0.9700 .
C32 H32B 0.9700 .
O4 H4C 0.8483 .
O4 H4D 0.8527 .

loop_
_geom_torsion_atom_site_label_1
_geom_torsion_atom_site_label_2
_geom_torsion_atom_site_label_3
_geom_torsion_atom_site_label_4
_geom_torsion
_geom_torsion_site_symmetry_1
_geom_torsion_site_symmetry_4
Cu3 N10 N11 Cu4 1.9(18) . .
Cu3 N10 N11 C29 -171.1(11) . .
Cu3 N10 C27 C26 -10.1(18) . .
Cu3 N10 C27 C28 174.4(9) . .
Cu3 N9 C26 C27 -14.4(14) . .
Cu3 N9 C25 C24 -52(2) . .
Cu2 N6 N7 Cu1 -1(2) . .
Cu2 N6 N7 C18 164.6(13) . .
Cu2 N6 C16 C17 -163.7(11) . .
Cu2 N6 C16 C15 14.0(19) . .
Cu2 N5 C14 C13 51.3(12) . .
Cu2 N5 C15 C16 -16.1(16) . .
Cu2 N3 C7 C6 162.9(13) . .
Cu2 N3 C7 C8 -15(2) . .
Cu2 N4 C9 C10 -57(2) . .
Cu2 N4 C8 C7 15(2) . .
Cu1 N7 C18 C17 160.9(11) . .
Cu1 N7 C18 C19 -8(2) . .
Cu1 N2 N3 Cu2 8(3) . .
Cu1 N2 N3 C7 160.3(15) . .
Cu1 N2 C5 C4 6(2) . .
Cu1 N2 C5 C6 -164.8(14) . .
Cu1 N8 C19 C18 26.5(18) . .
Cu1 N8 C20 C21 -47.5(16) . .
Cu1 N1 C4 C5 -24(2) . .
Cu1 N1 C3 C2 54.1(17) . .
Cu4 N11 C29 C28 -176.1(8) . .
Cu4 N11 C29 C30 3.2(19) . .
Cu4 N12 C30 C29 -13.6(18) . .
Cu4 N12 C31 C32 -55(2) . .
N10 N11 C29 C28 -2.2(17) . .
N10 N11 C29 C30 177.1(11) . .
N10 C27 C28 C29 -2.8(17) . .
N6 N7 C18 C17 -7(2) . .
N6 N7 C18 C19 -175.4(15) . .
N6 C16 C17 C18 -3(2) . .
N6 C16 C15 N5 3(2) . .
N11 N10 C27 C26 177.2(10) . .
N11 N10 C27 C28 1.7(17) . .
N11 C29 C28 C27 3.1(17) . .
N11 C29 C30 N12 7(2) . .
N9 C26 C27 N10 15.9(18) . .
N9 C26 C27 C28 -170.1(15) . .
N7 N6 C16 C17 -0.3(18) . .
N7 N6 C16 C15 177.4(13) . .
N7 C18 C17 C16 6(2) . .
N7 C18 C19 N8 -14(2) . .
N5 Cu2 N6 N7 -176.9(15) . .
N5 Cu2 N6 C16 -18.7(12) . .
N5 C14 C13 C12 -168.2(10) . .
N2 N3 C7 C6 5(2) . .
N2 N3 C7 C8 -172.6(17) . .
N2 C5 C4 N1 14(3) . .
N2 C5 C6 C7 0(2) . .
N3 Cu2 N6 N7 3.5(15) . .
N3 Cu2 N6 C16 161.7(12) . .
N3 N2 C5 C4 174.7(17) . .
N3 N2 C5 C6 3(2) . .
N3 C7 C6 C5 -3(2) . .
N3 C7 C8 N4 -1(3) . .
C26 N9 C25 C24 85.1(17) . .
C26 C27 C28 C29 -177.0(16) . .
C16 N6 N7 Cu1 -160.9(13) . .
C16 N6 N7 C18 4.2(18) . .
C14 N5 C15 C16 112.4(13) . .
C14 C13 C12 C13 172.3(8) . 7_565
C27 N10 N11 Cu4 173.3(11) . .
C27 N10 N11 C29 0.4(16) . .
C1 C2 C3 N1 -175.3(14) . .
C28 C29 C30 N12 -173.4(16) . .
C22 C21 C20 N8 170.2(13) . .
C2 C1 C2 C3 172.9(13) 7_565 .
C17 C16 C15 N5 179.8(19) . .
C17 C18 C19 N8 -179.4(19) . .
C5 N2 N3 Cu2 -157.8(15) . .
C5 N2 N3 C7 -5(2) . .
C15 N5 C14 C13 -75.4(14) . .
C15 C16 C17 C18 179.6(19) . .
C23 C24 C25 N9 57(2) . .
N12 C31 C32 C33 63(4) . .
C19 N8 C20 C21 75.4(16) . .
C19 C18 C17 C16 172(2) . .
C4 N1 C3 C2 -70.9(17) . .
C4 C5 C6 C7 -169(2) . .
C20 N8 C19 C18 -99.3(16) . .
C20 C21 C22 C21 -170.7(11) . 7_565
C6 C5 C4 N1 -178(2) . .
C6 C7 C8 N4 -178(2) . .
C3 N1 C4 C5 104.9(18) . .
C30 C29 C28 C27 -176.0(16) . .
C30 N12 C31 C32 83(2) . .
C25 N9 C26 C27 -157.1(11) . .
C25 C24 C23 C24 61(2) . 7_575
C11 C10 C9 N4 -178.2(18) . .
C9 N4 C8 C7 -121.2(18) . .
C9 C10 C11 C10 -169.3(13) . 7_565
C8 N4 C9 C10 75(2) . .
C8 C7 C6 C5 174(2) . .
C31 N12 C30 C29 -157.1(14) . .
C32 C33 C32 C31 51(6) 7_575 .
